data_4074100
loop_
_publ_author_name
'Stoll, Armin H.'
'Mayer, P.'
'Knochel, Paul'

_publ_section_title
;
 Preparation of Di-, Tri-, and Tetra-Substituted Functionalized Ferrocenes
 via Magnesium Organometallics
;
_journal_issue 27
_journal_name_full Organometallics
_journal_page_first 6694
_journal_paper_doi 10.1021/om701046c
_journal_volume 26
_journal_year 2007
_chemical_formula_moiety 'Fe, C5 H5, C17 H21 O8'
_chemical_formula_sum 'C22 H26 Fe O8'
_chemical_formula_weight 474.282
_space_group_IT_number 2
_symmetry_cell_setting triclinic
_symmetry_Int_Tables_number 2
_symmetry_space_group_name_Hall '-P 1'
_symmetry_space_group_name_H-M 'P -1'
_atom_sites_solution_hydrogens geom
_atom_sites_solution_primary direct
_atom_sites_solution_secondary difmap
_audit_block_code Fe_cp_cpCOOEt_ln211_knochel
_audit_creation_date 26-Apr-07
_audit_creation_method 'form98_non/compatible with shelxl97-2'
_audit_update_record 16-Oct-07
_cell_angle_alpha 83.2794(16)
_cell_angle_beta 85.3185(18)
_cell_angle_gamma 71.1689(14)
_cell_formula_units_Z 2
_cell_length_a 7.1414(2)
_cell_length_b 10.5225(3)
_cell_length_c 15.7618(4)
_cell_measurement_reflns_used 16108
_cell_measurement_temperature 200(2)
_cell_measurement_theta_max 27.485
_cell_measurement_theta_min 3.134
_cell_volume 1112.11(5)
_computing_cell_refinement 'HKL Scalepack (Otwinowski & Minor 1997)'
_computing_data_collection 'Collect (Bruker AXS BV, 1997-2004)'
_computing_data_reduction 'HKL Denzo and Scalepack (Otwinowski & Minor 1997)'
_computing_structure_refinement 'SHELXL-97 (G. M. Sheldrick. University of G\"ottingen, 97-2 version)'
_computing_structure_solution
;
A. Altomare, M. C. Burla, M. Camalli, G. L. Cascarano, C. Giacovazzo, A.
Guagliardi, A. G. G. Moliterni, G. Polidori, R. Spagna: SIR97: a new tool for
crystal structure determination and refinement; J. Appl. Crystallogr. 1999,
32, 115-119.
;
_diffrn_ambient_temperature 200(2)
_diffrn_detector_area_resol_mean 9
_diffrn_measured_fraction_theta_full 0.995
_diffrn_measured_fraction_theta_max 0.995
_diffrn_measurement_device '95mm CCD camera on \k-goniostat'
_diffrn_measurement_device_type KappaCCD
_diffrn_measurement_method omega-scan
_diffrn_orient_matrix_type 'by Bruker AXS Collect from scalepack cell'
_diffrn_orient_matrix_UB_11 -0.1379211
_diffrn_orient_matrix_UB_12 0.0595547
_diffrn_orient_matrix_UB_13 -0.0115361
_diffrn_orient_matrix_UB_21 -0.0038063
_diffrn_orient_matrix_UB_22 -0.0540207
_diffrn_orient_matrix_UB_23 -0.0476051
_diffrn_orient_matrix_UB_31 -0.0538470
_diffrn_orient_matrix_UB_32 -0.0609179
_diffrn_orient_matrix_UB_33 0.0411178
_diffrn_radiation_collimation 0.20
_diffrn_radiation_monochromator 'MONTEL, graded multilayered X-ray optics'
_diffrn_radiation_source 'rotating anode'
_diffrn_radiation_type MoK\a
_diffrn_radiation_wavelength 0.71073
_diffrn_reflns_av_R_equivalents 0.0246
_diffrn_reflns_av_sigmaI/netI 0.0398
_diffrn_reflns_limit_h_max 9
_diffrn_reflns_limit_h_min -9
_diffrn_reflns_limit_k_max 13
_diffrn_reflns_limit_k_min -13
_diffrn_reflns_limit_l_max 20
_diffrn_reflns_limit_l_min -20
_diffrn_reflns_number 9700
_diffrn_reflns_theta_full 27.53
_diffrn_reflns_theta_max 27.53
_diffrn_reflns_theta_min 3.16
_diffrn_source_current 55.00
_diffrn_source_power 3.025
_diffrn_source_type 'FR 591 generator'
_diffrn_source_voltage 55.00
_exptl_absorpt_coefficient_mu 0.723
_exptl_absorpt_correction_type none
_exptl_crystal_colour yellow
_exptl_crystal_density_diffrn 1.41636(6)
_exptl_crystal_density_method 'not measured'
_exptl_crystal_description block
_exptl_crystal_F_000 496
_exptl_crystal_size_max 0.13
_exptl_crystal_size_mid 0.07
_exptl_crystal_size_min 0.05
_refine_diff_density_max 0.441
_refine_diff_density_min -0.303
_refine_diff_density_rms 0.055
_refine_ls_extinction_method none
_refine_ls_goodness_of_fit_ref 1.058
_refine_ls_hydrogen_treatment constr
_refine_ls_matrix_type full
_refine_ls_number_parameters 284
_refine_ls_number_reflns 5106
_refine_ls_number_restraints 0
_refine_ls_restrained_S_all 1.058
_refine_ls_R_factor_all 0.0529
_refine_ls_R_factor_gt 0.0364
_refine_ls_shift/su_max 0.001
_refine_ls_shift/su_mean 0.000
_refine_ls_structure_factor_coef Fsqd
_refine_ls_weighting_details 'calc w=1/[\s^2^(Fo^2^)+(0.0393P)^2^+0.3883P] where P=(Fo^2^+2Fc^2^)/3'
_refine_ls_weighting_scheme calc
_refine_ls_wR_factor_gt 0.0836
_refine_ls_wR_factor_ref 0.0912
_reflns_number_gt 4093
_reflns_number_total 5106
_reflns_threshold_expression >2sigma(I)
_cod_data_source_file om701046c-file003.cif
_cod_data_source_block ln211
_cod_database_code 4074100

loop_
_symmetry_equiv_pos_as_xyz
'x, y, z'
'-x, -y, -z'

loop_
_atom_site_label
_atom_site_type_symbol
_atom_site_fract_x
_atom_site_fract_y
_atom_site_fract_z
_atom_site_U_iso_or_equiv
_atom_site_adp_type
_atom_site_occupancy
_atom_site_symmetry_multiplicity
_atom_site_calc_flag
_atom_site_refinement_flags
Fe Fe 0.78062(4) 0.43777(3) 0.245141(16) 0.02525(9) Uani 1 1 d .
O1 O 1.0930(2) 0.62631(13) 0.12171(8) 0.0364(3) Uani 1 1 d .
O2 O 1.1930(2) 0.42161(14) 0.07247(9) 0.0373(3) Uani 1 1 d .
O3 O 1.3493(2) 0.14672(14) 0.19716(10) 0.0392(3) Uani 1 1 d .
O4 O 1.0671(2) 0.14474(15) 0.14482(10) 0.0426(4) Uani 1 1 d .
O5 O 1.0746(2) 0.07056(13) 0.34349(9) 0.0406(4) Uani 1 1 d .
O6 O 0.8073(2) 0.18065(15) 0.42055(10) 0.0467(4) Uani 1 1 d .
O7 O 0.7321(2) 0.61321(14) 0.42933(9) 0.0377(3) Uani 1 1 d .
O8 O 0.8390(2) 0.40789(15) 0.50106(9) 0.0455(4) Uani 1 1 d .
C1 C 1.0597(3) 0.44598(18) 0.21472(12) 0.0259(4) Uani 1 1 d .
C2 C 1.0643(3) 0.30971(18) 0.23872(11) 0.0252(4) Uani 1 1 d .
C3 C 0.9782(3) 0.30366(18) 0.32414(11) 0.0260(4) Uani 1 1 d .
C4 C 0.9202(3) 0.43732(18) 0.35181(12) 0.0266(4) Uani 1 1 d .
C5 C 0.9717(3) 0.52363(19) 0.28426(12) 0.0280(4) Uani 1 1 d .
H5 H 0.9509 0.6173 0.2853 0.034 Uiso 1 1 calc R
C6 C 1.1228(3) 0.49403(19) 0.12890(12) 0.0285(4) Uani 1 1 d .
C7 C 1.1521(4) 0.6825(2) 0.03899(14) 0.0464(6) Uani 1 1 d .
H7A H 1.0609 0.6815 -0.0048 0.056 Uiso 1 1 calc R
H7B H 1.2877 0.6279 0.0214 0.056 Uiso 1 1 calc R
C8 C 1.1458(5) 0.8217(3) 0.04645(17) 0.0662(8) Uani 1 1 d .
H8A H 1.0090 0.8768 0.0593 0.099 Uiso 1 1 calc R
H8B H 1.1947 0.8587 -0.0076 0.099 Uiso 1 1 calc R
H8C H 1.2294 0.8224 0.0926 0.099 Uiso 1 1 calc R
C9 C 1.1541(3) 0.19242(18) 0.18693(12) 0.0291(4) Uani 1 1 d .
C10 C 1.4603(4) 0.0292(3) 0.15396(19) 0.0582(7) Uani 1 1 d .
H10A H 1.4835 0.0555 0.0926 0.070 Uiso 1 1 calc R
H10B H 1.3861 -0.0364 0.1586 0.070 Uiso 1 1 calc R
C11 C 1.6546(4) -0.0324(3) 0.1968(3) 0.0827(10) Uani 1 1 d .
H11A H 1.7287 0.0323 0.1899 0.124 Uiso 1 1 calc R
H11B H 1.7322 -0.1144 0.1706 0.124 Uiso 1 1 calc R
H11C H 1.6294 -0.0550 0.2578 0.124 Uiso 1 1 calc R
C12 C 0.9402(3) 0.18143(19) 0.36931(12) 0.0299(4) Uani 1 1 d .
C13 C 1.0427(4) -0.0558(2) 0.37782(16) 0.0507(6) Uani 1 1 d .
H13A H 0.9021 -0.0489 0.3738 0.061 Uiso 1 1 calc R
H13B H 1.0760 -0.0763 0.4387 0.061 Uiso 1 1 calc R
C14 C 1.1708(5) -0.1634(2) 0.32760(18) 0.0643(8) Uani 1 1 d .
H14A H 1.1320 -0.1448 0.2681 0.097 Uiso 1 1 calc R
H14B H 1.1566 -0.2503 0.3515 0.097 Uiso 1 1 calc R
H14C H 1.3091 -0.1667 0.3298 0.097 Uiso 1 1 calc R
C15 C 0.8268(3) 0.48038(19) 0.43596(12) 0.0302(4) Uani 1 1 d .
C16 C 0.6407(3) 0.6712(2) 0.50821(14) 0.0417(5) Uani 1 1 d .
H16A H 0.7197 0.6220 0.5575 0.050 Uiso 1 1 calc R
H16B H 0.5053 0.6646 0.5180 0.050 Uiso 1 1 calc R
C17 C 0.6331(4) 0.8150(2) 0.49899(18) 0.0580(7) Uani 1 1 d .
H17A H 0.7675 0.8205 0.4883 0.087 Uiso 1 1 calc R
H17B H 0.5748 0.8561 0.5517 0.087 Uiso 1 1 calc R
H17C H 0.5519 0.8633 0.4509 0.087 Uiso 1 1 calc R
C18 C 0.5369(3) 0.5932(2) 0.20778(14) 0.0390(5) Uani 1 1 d .
H18 H 0.5203 0.6865 0.2074 0.047 Uiso 1 1 calc R
C19 C 0.4848(3) 0.5103(2) 0.27683(14) 0.0375(5) Uani 1 1 d .
H19 H 0.4276 0.5379 0.3309 0.045 Uiso 1 1 calc R
C20 C 0.5330(3) 0.3791(2) 0.25084(14) 0.0363(5) Uani 1 1 d .
H20 H 0.5138 0.3030 0.2846 0.044 Uiso 1 1 calc R
C21 C 0.6146(3) 0.3800(2) 0.16623(13) 0.0364(5) Uani 1 1 d .
H21 H 0.6592 0.3049 0.1332 0.044 Uiso 1 1 calc R
C22 C 0.6184(3) 0.5126(2) 0.13908(13) 0.0365(5) Uani 1 1 d .
H22 H 0.6666 0.5421 0.0849 0.044 Uiso 1 1 calc R

loop_
_atom_site_aniso_label
_atom_site_aniso_U_11
_atom_site_aniso_U_22
_atom_site_aniso_U_33
_atom_site_aniso_U_23
_atom_site_aniso_U_13
_atom_site_aniso_U_12
Fe 0.02330(15) 0.02439(14) 0.02815(15) -0.00142(10) -0.00332(10) -0.00752(10)
O1 0.0536(9) 0.0304(7) 0.0289(7) 0.0018(6) -0.0005(6) -0.0203(7)
O2 0.0454(8) 0.0372(8) 0.0312(8) -0.0056(6) 0.0030(6) -0.0163(7)
O3 0.0281(7) 0.0332(8) 0.0548(9) -0.0147(7) 0.0047(6) -0.0057(6)
O4 0.0458(9) 0.0410(8) 0.0433(9) -0.0151(7) -0.0090(7) -0.0112(7)
O5 0.0523(9) 0.0236(7) 0.0402(8) 0.0002(6) 0.0106(7) -0.0083(6)
O6 0.0467(9) 0.0359(8) 0.0508(9) 0.0024(7) 0.0144(7) -0.0102(7)
O7 0.0426(8) 0.0320(7) 0.0340(8) -0.0084(6) 0.0039(6) -0.0051(6)
O8 0.0634(10) 0.0393(8) 0.0306(8) -0.0006(7) 0.0023(7) -0.0137(7)
C1 0.0220(9) 0.0272(9) 0.0293(10) -0.0011(7) -0.0029(7) -0.0093(7)
C2 0.0214(9) 0.0258(9) 0.0282(9) -0.0010(7) -0.0041(7) -0.0070(7)
C3 0.0236(9) 0.0258(9) 0.0270(9) -0.0001(7) -0.0026(7) -0.0060(7)
C4 0.0256(9) 0.0261(9) 0.0280(10) -0.0019(7) -0.0033(7) -0.0076(7)
C5 0.0277(10) 0.0254(9) 0.0325(10) -0.0024(7) -0.0052(7) -0.0100(7)
C6 0.0269(9) 0.0312(10) 0.0307(10) 0.0001(8) -0.0060(8) -0.0135(8)
C7 0.0709(16) 0.0467(13) 0.0296(11) 0.0048(9) -0.0036(10) -0.0323(12)
C8 0.117(3) 0.0419(14) 0.0473(15) 0.0061(11) 0.0023(15) -0.0403(16)
C9 0.0309(10) 0.0266(9) 0.0284(10) -0.0007(8) 0.0009(8) -0.0080(8)
C10 0.0464(14) 0.0443(14) 0.0795(19) -0.0265(13) 0.0154(13) -0.0058(11)
C11 0.0442(16) 0.0530(17) 0.135(3) -0.0158(18) 0.0084(17) 0.0056(13)
C12 0.0330(10) 0.0280(10) 0.0271(10) -0.0004(8) -0.0035(8) -0.0077(8)
C13 0.0764(17) 0.0263(11) 0.0449(13) 0.0024(9) 0.0140(12) -0.0159(11)
C14 0.095(2) 0.0330(13) 0.0603(17) -0.0089(12) 0.0126(15) -0.0153(13)
C15 0.0285(10) 0.0316(10) 0.0314(10) -0.0052(8) -0.0030(8) -0.0098(8)
C16 0.0412(12) 0.0413(12) 0.0421(12) -0.0157(10) 0.0121(9) -0.0116(10)
C17 0.0729(18) 0.0454(14) 0.0616(17) -0.0227(12) 0.0188(13) -0.0261(13)
C18 0.0312(11) 0.0323(11) 0.0485(13) 0.0002(9) -0.0105(9) -0.0023(9)
C19 0.0226(10) 0.0451(12) 0.0415(12) -0.0054(9) -0.0021(8) -0.0057(9)
C20 0.0259(10) 0.0438(12) 0.0430(12) -0.0003(9) -0.0060(8) -0.0164(9)
C21 0.0302(10) 0.0433(12) 0.0391(11) -0.0070(9) -0.0096(8) -0.0134(9)
C22 0.0297(10) 0.0451(12) 0.0321(11) 0.0045(9) -0.0092(8) -0.0094(9)

loop_
_atom_type_symbol
_atom_type_description
_atom_type_scat_dispersion_real
_atom_type_scat_dispersion_imag
_atom_type_scat_source
C C 0.0033 0.0016 'International Tables Vol C Tables 4.2.6.8 and 6.1.1.4'
H H 0.0000 0.0000 'International Tables Vol C Tables 4.2.6.8 and 6.1.1.4'
O O 0.0106 0.0060 'International Tables Vol C Tables 4.2.6.8 and 6.1.1.4'
Fe Fe 0.3463 0.8444 'International Tables Vol C Tables 4.2.6.8 and 6.1.1.4'

loop_
_exptl_crystal_face_index_h
_exptl_crystal_face_index_k
_exptl_crystal_face_index_l
_exptl_crystal_face_perp_dist
-2 -1 -2 0.021000
2 1 4 0.031000
-1 -1 -9 0.055000
0 0 1 0.053000
0 -18 1 0.052000
0 14 1 0.021000
1 0 -18 0.078000

loop_
_geom_angle_atom_site_label_1
_geom_angle_atom_site_label_2
_geom_angle_atom_site_label_3
_geom_angle
C4 Fe C5 41.05(7)
C4 Fe C3 41.67(7)
C5 Fe C3 69.44(7)
C4 Fe C18 121.74(8)
C5 Fe C18 106.06(8)
C3 Fe C18 159.17(8)
C4 Fe C1 69.31(7)
C5 Fe C1 40.99(7)
C3 Fe C1 69.29(7)
C18 Fe C1 121.43(8)
C4 Fe C2 69.83(7)
C5 Fe C2 69.31(7)
C3 Fe C2 41.33(7)
C18 Fe C2 157.84(8)
C1 Fe C2 41.05(7)
C4 Fe C19 105.74(8)
C5 Fe C19 120.56(8)
C3 Fe C19 122.93(8)
C18 Fe C19 40.61(9)
C1 Fe C19 156.78(8)
C2 Fe C19 160.45(8)
C4 Fe C22 158.83(8)
C5 Fe C22 122.94(8)
C3 Fe C22 158.49(8)
C18 Fe C22 40.80(9)
C1 Fe C22 107.50(8)
C2 Fe C22 122.35(8)
C19 Fe C22 68.52(8)
C4 Fe C20 121.51(8)
C5 Fe C20 156.82(8)
C3 Fe C20 107.70(8)
C18 Fe C20 68.01(9)
C1 Fe C20 161.28(8)
C2 Fe C20 124.62(8)
C19 Fe C20 40.42(9)
C22 Fe C20 68.14(8)
C4 Fe C21 158.07(8)
C5 Fe C21 160.35(8)
C3 Fe C21 122.67(8)
C18 Fe C21 68.16(9)
C1 Fe C21 124.67(8)
C2 Fe C21 108.54(8)
C19 Fe C21 68.11(9)
C22 Fe C21 40.55(8)
C20 Fe C21 40.32(8)
C6 O1 C7 115.33(16)
C9 O3 C10 116.29(17)
C12 O5 C13 115.23(16)
C15 O7 C16 116.45(16)
C5 C1 C2 108.37(16)
C5 C1 C6 127.92(16)
C2 C1 C6 123.54(16)
C5 C1 Fe 69.19(10)
C2 C1 Fe 69.57(10)
C6 C1 Fe 123.25(12)
C1 C2 C3 107.56(16)
C1 C2 C9 126.46(16)
C3 C2 C9 125.86(16)
C1 C2 Fe 69.39(10)
C3 C2 Fe 68.95(10)
C9 C2 Fe 129.97(13)
C2 C3 C4 107.79(16)
C2 C3 C12 123.96(16)
C4 C3 C12 127.96(16)
C2 C3 Fe 69.72(10)
C4 C3 Fe 68.85(10)
C12 C3 Fe 122.11(13)
C5 C4 C3 107.81(16)
C5 C4 C15 124.80(17)
C3 C4 C15 127.39(17)
C5 C4 Fe 69.78(10)
C3 C4 Fe 69.48(10)
C15 C4 Fe 127.12(13)
C4 C5 C1 108.47(16)
C4 C5 Fe 69.17(10)
C1 C5 Fe 69.82(10)
C4 C5 H5 125.8
C1 C5 H5 125.8
Fe C5 H5 126.8
O2 C6 O1 124.57(17)
O2 C6 C1 123.88(17)
O1 C6 C1 111.55(16)
O1 C7 C8 108.50(19)
O1 C7 H7A 110.0
C8 C7 H7A 110.0
O1 C7 H7B 110.0
C8 C7 H7B 110.0
H7A C7 H7B 108.4
C7 C8 H8A 109.5
C7 C8 H8B 109.5
H8A C8 H8B 109.5
C7 C8 H8C 109.5
H8A C8 H8C 109.5
H8B C8 H8C 109.5
O4 C9 O3 125.08(18)
O4 C9 C2 126.27(17)
O3 C9 C2 108.64(15)
O3 C10 C11 107.1(2)
O3 C10 H10A 110.3
C11 C10 H10A 110.3
O3 C10 H10B 110.3
C11 C10 H10B 110.3
H10A C10 H10B 108.6
C10 C11 H11A 109.5
C10 C11 H11B 109.5
H11A C11 H11B 109.5
C10 C11 H11C 109.5
H11A C11 H11C 109.5
H11B C11 H11C 109.5
O6 C12 O5 123.97(18)
O6 C12 C3 125.84(17)
O5 C12 C3 110.17(16)
O5 C13 C14 108.11(19)
O5 C13 H13A 110.1
C14 C13 H13A 110.1
O5 C13 H13B 110.1
C14 C13 H13B 110.1
H13A C13 H13B 108.4
C13 C14 H14A 109.5
C13 C14 H14B 109.5
H14A C14 H14B 109.5
C13 C14 H14C 109.5
H14A C14 H14C 109.5
H14B C14 H14C 109.5
O8 C15 O7 124.53(18)
O8 C15 C4 125.14(18)
O7 C15 C4 110.29(16)
O7 C16 C17 107.73(18)
O7 C16 H16A 110.2
C17 C16 H16A 110.2
O7 C16 H16B 110.2
C17 C16 H16B 110.2
H16A C16 H16B 108.5
C16 C17 H17A 109.5
C16 C17 H17B 109.5
H17A C17 H17B 109.5
C16 C17 H17C 109.5
H17A C17 H17C 109.5
H17B C17 H17C 109.5
C19 C18 C22 108.23(19)
C19 C18 Fe 69.85(11)
C22 C18 Fe 69.80(11)
C19 C18 H18 125.9
C22 C18 H18 125.9
Fe C18 H18 126.0
C20 C19 C18 107.69(19)
C20 C19 Fe 69.87(11)
C18 C19 Fe 69.54(11)
C20 C19 H19 126.2
C18 C19 H19 126.2
Fe C19 H19 126.0
C21 C20 C19 108.55(19)
C21 C20 Fe 70.07(11)
C19 C20 Fe 69.71(11)
C21 C20 H20 125.7
C19 C20 H20 125.7
Fe C20 H20 126.1
C20 C21 C22 108.05(19)
C20 C21 Fe 69.61(11)
C22 C21 Fe 69.46(11)
C20 C21 H21 126.0
C22 C21 H21 126.0
Fe C21 H21 126.5
C21 C22 C18 107.48(19)
C21 C22 Fe 69.99(11)
C18 C22 Fe 69.40(11)
C21 C22 H22 126.3
C18 C22 H22 126.3
Fe C22 H22 125.9

loop_
_geom_bond_atom_site_label_1
_geom_bond_atom_site_label_2
_geom_bond_distance
Fe C4 2.0221(18)
Fe C5 2.0301(18)
Fe C3 2.0305(18)
Fe C18 2.0382(19)
Fe C1 2.0385(17)
Fe C2 2.0409(17)
Fe C19 2.042(2)
Fe C22 2.0435(19)
Fe C20 2.0445(19)
Fe C21 2.0506(19)
O1 C6 1.331(2)
O1 C7 1.456(2)
O2 C6 1.209(2)
O3 C9 1.337(2)
O3 C10 1.448(3)
O4 C9 1.193(2)
O5 C12 1.331(2)
O5 C13 1.456(2)
O6 C12 1.197(2)
O7 C15 1.337(2)
O7 C16 1.460(2)
O8 C15 1.196(2)
C1 C5 1.425(3)
C1 C2 1.430(2)
C1 C6 1.475(3)
C2 C3 1.437(3)
C2 C9 1.497(3)
C3 C4 1.442(3)
C3 C12 1.488(3)
C4 C5 1.421(3)
C4 C15 1.487(3)
C5 H5 0.9500
C7 C8 1.469(3)
C7 H7A 0.9900
C7 H7B 0.9900
C8 H8A 0.9800
C8 H8B 0.9800
C8 H8C 0.9800
C10 C11 1.508(4)
C10 H10A 0.9900
C10 H10B 0.9900
C11 H11A 0.9800
C11 H11B 0.9800
C11 H11C 0.9800
C13 C14 1.472(3)
C13 H13A 0.9900
C13 H13B 0.9900
C14 H14A 0.9800
C14 H14B 0.9800
C14 H14C 0.9800
C16 C17 1.486(3)
C16 H16A 0.9900
C16 H16B 0.9900
C17 H17A 0.9800
C17 H17B 0.9800
C17 H17C 0.9800
C18 C19 1.416(3)
C18 C22 1.423(3)
C18 H18 0.9500
C19 C20 1.412(3)
C19 H19 0.9500
C20 C21 1.411(3)
C20 H20 0.9500
C21 C22 1.419(3)
C21 H21 0.9500
C22 H22 0.9500

loop_
_geom_torsion_atom_site_label_1
_geom_torsion_atom_site_label_2
_geom_torsion_atom_site_label_3
_geom_torsion_atom_site_label_4
_geom_torsion
C4 Fe C1 C5 -37.42(11)
C3 Fe C1 C5 -82.11(11)
C18 Fe C1 C5 77.93(13)
C2 Fe C1 C5 -120.09(15)
C19 Fe C1 C5 44.2(2)
C22 Fe C1 C5 120.41(11)
C20 Fe C1 C5 -166.2(2)
C21 Fe C1 C5 161.77(11)
C4 Fe C1 C2 82.68(11)
C5 Fe C1 C2 120.09(15)
C3 Fe C1 C2 37.98(10)
C18 Fe C1 C2 -161.97(11)
C19 Fe C1 C2 164.33(18)
C22 Fe C1 C2 -119.49(11)
C20 Fe C1 C2 -46.1(3)
C21 Fe C1 C2 -78.13(13)
C4 Fe C1 C6 -159.89(17)
C5 Fe C1 C6 -122.47(19)
C3 Fe C1 C6 155.41(17)
C18 Fe C1 C6 -44.54(18)
C2 Fe C1 C6 117.43(19)
C19 Fe C1 C6 -78.2(3)
C22 Fe C1 C6 -2.06(17)
C20 Fe C1 C6 71.3(3)
C21 Fe C1 C6 39.30(19)
C5 C1 C2 C3 -0.11(19)
C6 C1 C2 C3 -175.62(16)
Fe C1 C2 C3 -58.56(12)
C5 C1 C2 C9 -176.43(17)
C6 C1 C2 C9 8.1(3)
Fe C1 C2 C9 125.12(18)
C5 C1 C2 Fe 58.45(12)
C6 C1 C2 Fe -117.06(17)
C4 Fe C2 C1 -81.29(11)
C5 Fe C2 C1 -37.35(10)
C3 Fe C2 C1 -119.36(15)
C18 Fe C2 C1 44.4(2)
C19 Fe C2 C1 -161.4(2)
C22 Fe C2 C1 79.32(13)
C20 Fe C2 C1 163.68(11)
C21 Fe C2 C1 121.91(11)
C4 Fe C2 C3 38.07(10)
C5 Fe C2 C3 82.01(11)
C18 Fe C2 C3 163.78(19)
C1 Fe C2 C3 119.36(15)
C19 Fe C2 C3 -42.1(3)
C22 Fe C2 C3 -161.32(11)
C20 Fe C2 C3 -76.96(13)
C21 Fe C2 C3 -118.74(11)
C4 Fe C2 C9 157.84(19)
C5 Fe C2 C9 -158.22(19)
C3 Fe C2 C9 119.8(2)
C18 Fe C2 C9 -76.5(3)
C1 Fe C2 C9 -120.9(2)
C19 Fe C2 C9 77.7(3)
C22 Fe C2 C9 -41.6(2)
C20 Fe C2 C9 42.8(2)
C21 Fe C2 C9 1.03(19)
C1 C2 C3 C4 0.33(19)
C9 C2 C3 C4 176.68(16)
Fe C2 C3 C4 -58.50(12)
C1 C2 C3 C12 174.58(16)
C9 C2 C3 C12 -9.1(3)
Fe C2 C3 C12 115.75(17)
C1 C2 C3 Fe 58.83(12)
C9 C2 C3 Fe -124.82(18)
C4 Fe C3 C2 -119.48(15)
C5 Fe C3 C2 -81.67(11)
C18 Fe C3 C2 -162.8(2)
C1 Fe C3 C2 -37.73(10)
C19 Fe C3 C2 164.50(11)
C22 Fe C3 C2 47.5(2)
C20 Fe C3 C2 122.70(11)
C21 Fe C3 C2 80.96(13)
C5 Fe C3 C4 37.81(11)
C18 Fe C3 C4 -43.3(3)
C1 Fe C3 C4 81.75(11)
C2 Fe C3 C4 119.48(15)
C19 Fe C3 C4 -76.02(13)
C22 Fe C3 C4 167.02(19)
C20 Fe C3 C4 -117.82(11)
C21 Fe C3 C4 -159.56(11)
C4 Fe C3 C12 122.41(19)
C5 Fe C3 C12 160.22(17)
C18 Fe C3 C12 79.1(3)
C1 Fe C3 C12 -155.84(17)
C2 Fe C3 C12 -118.11(19)
C19 Fe C3 C12 46.39(18)
C22 Fe C3 C12 -70.6(3)
C20 Fe C3 C12 4.58(17)
C21 Fe C3 C12 -37.15(18)
C2 C3 C4 C5 -0.4(2)
C12 C3 C4 C5 -174.38(17)
Fe C3 C4 C5 -59.47(12)
C2 C3 C4 C15 -179.29(17)
C12 C3 C4 C15 6.8(3)
Fe C3 C4 C15 121.66(19)
C2 C3 C4 Fe 59.05(12)
C12 C3 C4 Fe -114.90(18)
C3 Fe C4 C5 119.07(15)
C18 Fe C4 C5 -77.59(13)
C1 Fe C4 C5 37.36(11)
C2 Fe C4 C5 81.30(11)
C19 Fe C4 C5 -118.73(12)
C22 Fe C4 C5 -47.8(3)
C20 Fe C4 C5 -159.70(11)
C21 Fe C4 C5 170.99(19)
C5 Fe C4 C3 -119.07(15)
C18 Fe C4 C3 163.34(11)
C1 Fe C4 C3 -81.71(11)
C2 Fe C4 C3 -37.77(10)
C19 Fe C4 C3 122.20(11)
C22 Fe C4 C3 -166.8(2)
C20 Fe C4 C3 81.22(13)
C21 Fe C4 C3 51.9(2)
C5 Fe C4 C15 118.9(2)
C3 Fe C4 C15 -122.0(2)
C18 Fe C4 C15 41.4(2)
C1 Fe C4 C15 156.30(18)
C2 Fe C4 C15 -159.76(18)
C19 Fe C4 C15 0.21(18)
C22 Fe C4 C15 71.2(3)
C20 Fe C4 C15 -40.77(19)
C21 Fe C4 C15 -70.1(3)
C3 C4 C5 C1 0.4(2)
C15 C4 C5 C1 179.26(17)
Fe C4 C5 C1 -58.92(12)
C3 C4 C5 Fe 59.28(12)
C15 C4 C5 Fe -121.82(18)
C2 C1 C5 C4 -0.2(2)
C6 C1 C5 C4 175.10(17)
Fe C1 C5 C4 58.52(12)
C2 C1 C5 Fe -58.68(12)
C6 C1 C5 Fe 116.58(18)
C3 Fe C5 C4 -38.36(11)
C18 Fe C5 C4 120.20(12)
C1 Fe C5 C4 -120.06(15)
C2 Fe C5 C4 -82.67(11)
C19 Fe C5 C4 78.56(13)
C22 Fe C5 C4 161.42(11)
C20 Fe C5 C4 48.7(2)
C21 Fe C5 C4 -170.0(2)
C4 Fe C5 C1 120.06(15)
C3 Fe C5 C1 81.70(11)
C18 Fe C5 C1 -119.74(11)
C2 Fe C5 C1 37.40(10)
C19 Fe C5 C1 -161.38(11)
C22 Fe C5 C1 -78.51(13)
C20 Fe C5 C1 168.77(18)
C21 Fe C5 C1 -49.9(3)
C7 O1 C6 O2 -0.2(3)
C7 O1 C6 C1 179.72(16)
C5 C1 C6 O2 -178.35(18)
C2 C1 C6 O2 -3.8(3)
Fe C1 C6 O2 -90.0(2)
C5 C1 C6 O1 1.7(3)
C2 C1 C6 O1 176.32(16)
Fe C1 C6 O1 90.12(17)
C6 O1 C7 C8 -169.3(2)
C10 O3 C9 O4 -0.8(3)
C10 O3 C9 C2 177.70(18)
C1 C2 C9 O4 -100.3(2)
C3 C2 C9 O4 84.0(3)
Fe C2 C9 O4 -7.6(3)
C1 C2 C9 O3 81.2(2)
C3 C2 C9 O3 -94.5(2)
Fe C2 C9 O3 173.96(13)
C9 O3 C10 C11 -160.8(2)
C13 O5 C12 O6 4.0(3)
C13 O5 C12 C3 -174.93(18)
C2 C3 C12 O6 -147.8(2)
C4 C3 C12 O6 25.3(3)
Fe C3 C12 O6 -61.8(3)
C2 C3 C12 O5 31.1(2)
C4 C3 C12 O5 -155.85(18)
Fe C3 C12 O5 117.05(16)
C12 O5 C13 C14 166.0(2)
C16 O7 C15 O8 0.7(3)
C16 O7 C15 C4 -177.19(16)
C5 C4 C15 O8 -154.8(2)
C3 C4 C15 O8 23.9(3)
Fe C4 C15 O8 115.3(2)
C5 C4 C15 O7 23.1(3)
C3 C4 C15 O7 -158.21(17)
Fe C4 C15 O7 -66.8(2)
C15 O7 C16 C17 152.8(2)
C4 Fe C18 C19 -76.62(15)
C5 Fe C18 C19 -118.49(13)
C3 Fe C18 C19 -44.2(3)
C1 Fe C18 C19 -160.37(12)
C2 Fe C18 C19 167.04(18)
C22 Fe C18 C19 119.34(18)
C20 Fe C18 C19 37.78(13)
C21 Fe C18 C19 81.39(14)
C4 Fe C18 C22 164.04(12)
C5 Fe C18 C22 122.17(13)
C3 Fe C18 C22 -163.6(2)
C1 Fe C18 C22 80.29(14)
C2 Fe C18 C22 47.7(3)
C19 Fe C18 C22 -119.34(18)
C20 Fe C18 C22 -81.56(13)
C21 Fe C18 C22 -37.96(12)
C22 C18 C19 C20 -0.2(2)
Fe C18 C19 C20 -59.70(13)
C22 C18 C19 Fe 59.46(14)
C4 Fe C19 C20 -120.44(12)
C5 Fe C19 C20 -162.41(12)
C3 Fe C19 C20 -78.35(14)
C18 Fe C19 C20 118.83(18)
C1 Fe C19 C20 165.49(17)
C2 Fe C19 C20 -46.5(3)
C22 Fe C19 C20 81.09(13)
C21 Fe C19 C20 37.29(12)
C4 Fe C19 C18 120.73(13)
C5 Fe C19 C18 78.76(14)
C3 Fe C19 C18 162.82(12)
C1 Fe C19 C18 46.7(3)
C2 Fe C19 C18 -165.4(2)
C22 Fe C19 C18 -37.74(13)
C20 Fe C19 C18 -118.83(18)
C21 Fe C19 C18 -81.54(14)
C18 C19 C20 C21 0.0(2)
Fe C19 C20 C21 -59.51(14)
C18 C19 C20 Fe 59.49(14)
C4 Fe C20 C21 -163.59(12)
C5 Fe C20 C21 161.04(18)
C3 Fe C20 C21 -119.98(13)
C18 Fe C20 C21 81.71(14)
C1 Fe C20 C21 -42.4(3)
C2 Fe C20 C21 -77.50(14)
C19 Fe C20 C21 119.66(18)
C22 Fe C20 C21 37.57(13)
C4 Fe C20 C19 76.75(14)
C5 Fe C20 C19 41.4(3)
C3 Fe C20 C19 120.36(13)
C18 Fe C20 C19 -37.95(13)
C1 Fe C20 C19 -162.1(2)
C2 Fe C20 C19 162.84(12)
C22 Fe C20 C19 -82.09(13)
C21 Fe C20 C19 -119.66(18)
C19 C20 C21 C22 0.3(2)
Fe C20 C21 C22 -59.01(13)
C19 C20 C21 Fe 59.28(13)
C4 Fe C21 C20 40.2(3)
C5 Fe C21 C20 -157.6(2)
C3 Fe C21 C20 78.60(14)
C18 Fe C21 C20 -81.31(14)
C1 Fe C21 C20 164.74(12)
C2 Fe C21 C20 122.07(13)
C19 Fe C21 C20 -37.39(13)
C22 Fe C21 C20 -119.49(18)
C4 Fe C21 C22 159.65(19)
C5 Fe C21 C22 -38.2(3)
C3 Fe C21 C22 -161.91(12)
C18 Fe C21 C22 38.18(13)
C1 Fe C21 C22 -75.77(14)
C2 Fe C21 C22 -118.44(12)
C19 Fe C21 C22 82.10(13)
C20 Fe C21 C22 119.49(18)
C20 C21 C22 C18 -0.4(2)
Fe C21 C22 C18 -59.52(13)
C20 C21 C22 Fe 59.11(13)
C19 C18 C22 C21 0.4(2)
Fe C18 C22 C21 59.90(13)
C19 C18 C22 Fe -59.50(14)
C4 Fe C22 C21 -158.9(2)
C5 Fe C22 C21 165.67(12)
C3 Fe C22 C21 45.5(3)
C18 Fe C22 C21 -118.58(18)
C1 Fe C22 C21 123.29(12)
C2 Fe C22 C21 80.71(14)
C19 Fe C22 C21 -81.00(13)
C20 Fe C22 C21 -37.36(13)
C4 Fe C22 C18 -40.4(3)
C5 Fe C22 C18 -75.75(14)
C3 Fe C22 C18 164.06(19)
C1 Fe C22 C18 -118.13(13)
C2 Fe C22 C18 -160.71(12)
C19 Fe C22 C18 37.57(13)
C20 Fe C22 C18 81.22(14)
C21 Fe C22 C18 118.58(18)

loop_
_reflns_scale_group_code
_reflns_scale_meas_F
1 1.0
